data_9000956
loop_
_publ_author_name
'Finger, L. W.'

_publ_section_title
;
 Fingerite Cu11O2(VO4)6: a new vanadium sublimate from Izalco Volcano, El
 Salvador: crystal structure
;
_journal_name_full 'American Mineralogist'
_journal_page_first 197
_journal_page_last 199
_journal_volume 70
_journal_year 1985
_chemical_formula_sum 'Cu11 O26 V6'
_chemical_name_mineral Fingerite
_space_group_IT_number 2
_symmetry_space_group_name_Hall '-P 1'
_symmetry_space_group_name_H-M 'P -1'
_cell_angle_alpha 107.1
_cell_angle_beta 91.4
_cell_angle_gamma 106.4
_cell_length_a 8.158
_cell_length_b 8.269
_cell_length_c 8.044
_cell_formula_units_Z 1
_cell_volume 494.118
_database_code_amcsd 0000975
_exptl_crystal_density_diffrn 4.774
_cod_original_formula_sum 'Cu11 V6 O26'
_cod_database_code 9000956

loop_
_space_group_symop_operation_xyz
x,y,z
-x,-y,-z

loop_
_atom_site_label
_atom_site_fract_x
_atom_site_fract_y
_atom_site_fract_z
_atom_site_U_iso_or_equiv
Cu1 0.00000 0.00000 0.00000 0.00709
Cu2 0.84100 0.14550 0.72210 0.00811
Cu3 0.70460 0.33720 0.50080 0.00722
Cu4 0.58070 0.50780 0.27710 0.00899
Cu5 0.78450 0.25220 0.12660 0.00760
Cu6 0.37110 0.14600 0.14850 0.01418
V1 0.90250 0.75370 0.56750 0.00519
V2 0.18710 0.43760 0.07810 0.00481
V3 0.58870 0.93480 0.26670 0.00494
O1 0.70550 0.57570 0.51310 0.00811
O2 0.78760 0.47850 0.08910 0.00887
O3 0.36280 0.37000 0.11380 0.00937
O4 0.81830 0.39110 0.74040 0.00861
O5 -0.00030 0.24910 0.02000 0.00722
O6 0.95020 0.32560 0.37680 0.01039
O7 0.38040 0.92680 0.18140 0.00773
O8 0.72870 -0.00930 0.11500 0.00823
O9 0.12430 0.07300 0.24050 0.00773
O10 0.40240 0.72240 0.73690 0.00671
O11 0.33230 0.91330 0.53310 0.00912
O12 0.42860 0.26450 0.71790 0.01330
O13 0.95460 0.81850 0.39370 0.00988

loop_
_cod_related_entry_id
_cod_related_entry_database
_cod_related_entry_code
1 AMCSD 0000975
